data_7237296
loop_
_publ_author_name
'Bartolom\'e, E.'
'Bartolom\'e, J.'
'Arauzo, A.'
'Luz\'on, J.'
'Cases, R.'
'Fuertes, S.'
'Sicilia, V.'
'S\'anchez-Cano, A. I.'
'Aporta, J.'
'Melnic, S.'
'Prodius, D.'
'Shova, S.'

_publ_section_title
;
 Heteronuclear {TbxEu1&#x2212;x} furoate 1D polymers presenting
 luminescent properties and SMM behavior
;
_journal_issue 19
_journal_name_full 'Journal of Materials Chemistry C'
_journal_page_first 5286
_journal_paper_doi 10.1039/C8TC00832A
_journal_volume 6
_journal_year 2018
_chemical_formula_moiety 'C15 H15 Eu0.33 O12 Tb0.67'
_chemical_formula_sum 'C15 H15 Eu0.33 O12 Tb0.67'
_chemical_formula_weight 543.87
_space_group_crystal_system monoclinic
_space_group_IT_number 15
_space_group_name_Hall '-C 2yc'
_space_group_name_H-M_alt 'C 1 2/c 1'
_atom_sites_solution_hydrogens geom
_atom_sites_solution_primary direct
_atom_sites_solution_secondary difmap
_audit_creation_date 2015-11-11
_audit_creation_method
;
Olex2 1.2
(compiled 2015.09.30 svn.r3233 for OlexSys, GUI svn.r5103)
;
_audit_update_record
;
2015-11-24 deposited with the CCDC.
2018-04-27 downloaded from the CCDC.
;
_cell_angle_alpha 90.00
_cell_angle_beta 100.134(2)
_cell_angle_gamma 90.00
_cell_formula_units_Z 8
_cell_length_a 22.1778(6)
_cell_length_b 16.0639(4)
_cell_length_c 10.2487(3)
_cell_measurement_reflns_used 3092
_cell_measurement_temperature 293(2)
_cell_measurement_theta_max 29.0310
_cell_measurement_theta_min 3.5610
_cell_volume 3594.26(17)
_computing_cell_refinement
;
CrysAlisPro, Agilent Technologies,
Version 1.171.36.32 (release 02-08-2013 CrysAlis171 .NET)
(compiled Aug  2 2013,16:46:58)
;
_computing_data_collection
;
CrysAlisPro, Agilent Technologies,
Version 1.171.36.32 (release 02-08-2013 CrysAlis171 .NET)
(compiled Aug  2 2013,16:46:58)
;
_computing_data_reduction
;
CrysAlisPro, Agilent Technologies,
Version 1.171.36.32 (release 02-08-2013 CrysAlis171 .NET)
(compiled Aug  2 2013,16:46:58)
;
_computing_molecular_graphics 'Olex2 (Dolomanov et al., 2009)'
_computing_publication_material 'Olex2 (Dolomanov et al., 2009)'
_computing_structure_refinement 'ShelXL (Sheldrick, 2015)'
_computing_structure_solution 'ShelXS (Sheldrick, 2008)'
_diffrn_ambient_temperature 293(2)
_diffrn_detector_area_resol_mean 16.1593
_diffrn_measured_fraction_theta_full 0.996
_diffrn_measured_fraction_theta_max 0.996
_diffrn_measurement_details
;
#__ type_ start__ end____ width___ exp.time_
  1 omega  -25.00   12.00   1.0000   10.0000
omega____ theta____ kappa____ phi______ frames
    -      -14.4284  -77.0000  -30.0000 37

#__ type_ start__ end____ width___ exp.time_
  2 omega  -58.00   16.00   1.0000   10.0000
omega____ theta____ kappa____ phi______ frames
    -      -14.4284  107.0000  116.0000 74

#__ type_ start__ end____ width___ exp.time_
  3 omega   15.00   68.00   1.0000   10.0000
omega____ theta____ kappa____ phi______ frames
    -       17.2409   38.0000  -90.0000 53

#__ type_ start__ end____ width___ exp.time_
  4 omega   -2.00   57.00   1.0000   10.0000
omega____ theta____ kappa____ phi______ frames
    -       17.2409   38.0000  -30.0000 59
;
_diffrn_measurement_device_type 'Xcalibur, Eos'
_diffrn_measurement_method '\w scans'
_diffrn_orient_matrix_UB_11 0.0119303000
_diffrn_orient_matrix_UB_12 0.0408987000
_diffrn_orient_matrix_UB_13 -0.0014377000
_diffrn_orient_matrix_UB_21 -0.0292932000
_diffrn_orient_matrix_UB_22 0.0166115000
_diffrn_orient_matrix_UB_23 0.0038724000
_diffrn_orient_matrix_UB_31 0.0075423000
_diffrn_orient_matrix_UB_32 -0.0000725000
_diffrn_orient_matrix_UB_33 0.0701237000
_diffrn_radiation_monochromator graphite
_diffrn_radiation_type MoK\a
_diffrn_radiation_wavelength 0.71073
_diffrn_reflns_av_R_equivalents 0.0190
_diffrn_reflns_av_unetI/netI 0.0279
_diffrn_reflns_limit_h_max 15
_diffrn_reflns_limit_h_min -26
_diffrn_reflns_limit_k_max 19
_diffrn_reflns_limit_k_min -18
_diffrn_reflns_limit_l_max 12
_diffrn_reflns_limit_l_min -12
_diffrn_reflns_number 7528
_diffrn_reflns_theta_full 25.03
_diffrn_reflns_theta_max 25.03
_diffrn_reflns_theta_min 3.07
_diffrn_source 'Enhance (Mo) X-ray Source'
_exptl_absorpt_coefficient_mu 3.852
_exptl_absorpt_correction_T_max 1.00000
_exptl_absorpt_correction_T_min 0.70557
_exptl_absorpt_correction_type multi-scan
_exptl_absorpt_process_details
;
CrysAlisPro, Agilent Technologies,
Version 1.171.36.32 (release 02-08-2013 CrysAlis171 .NET)
(compiled Aug  2 2013,16:46:58)
Empirical absorption correction using spherical harmonics,
 implemented in SCALE3 ABSPACK scaling algorithm.
;
_exptl_crystal_colour 'clear light colourless'
_exptl_crystal_colour_lustre clear
_exptl_crystal_colour_modifier light
_exptl_crystal_colour_primary colourless
_exptl_crystal_density_diffrn 2.010
_exptl_crystal_density_method 'not measured'
_exptl_crystal_description plate
_exptl_crystal_F_000 2123
_exptl_crystal_size_max 0.4
_exptl_crystal_size_mid 0.4
_exptl_crystal_size_min 0.05
_refine_diff_density_max 0.709
_refine_diff_density_min -0.850
_refine_diff_density_rms 0.101
_refine_ls_extinction_method none
_refine_ls_goodness_of_fit_ref 1.102
_refine_ls_hydrogen_treatment constr
_refine_ls_matrix_type full
_refine_ls_number_parameters 284
_refine_ls_number_reflns 3164
_refine_ls_number_restraints 7
_refine_ls_restrained_S_all 1.114
_refine_ls_R_factor_all 0.0326
_refine_ls_R_factor_gt 0.0280
_refine_ls_shift/su_max 0.002
_refine_ls_shift/su_mean 0.000
_refine_ls_structure_factor_coef Fsqd
_refine_ls_weighting_details 'calc w=1/[\s^2^(Fo^2^)+(0.0265P)^2^+13.1922P] where P=(Fo^2^+2Fc^2^)/3'
_refine_ls_weighting_scheme calc
_refine_ls_wR_factor_gt 0.0658
_refine_ls_wR_factor_ref 0.0685
_reflns_number_gt 2823
_reflns_number_total 3164
_reflns_threshold_expression >2sigma(I)
_cod_data_source_file c8tc00832a2.cif
_cod_data_source_block shi_320_cotu
_cod_original_cell_volume 3594.27(15)
_cod_database_code 7237296
_chemical_oxdiff_formula 'C15 H15 O20 Eu2 Tb1'
_chemical_oxdiff_usercomment Eu2Tb(3:1)
_reflns_odcompleteness_completeness 99.82
_reflns_odcompleteness_iscentric 1
_reflns_odcompleteness_theta 26.32
_olex2_refinement_description
;
1. Fixed Uiso
 At 1.2 times of:
  All C(H) groups
 At 1.5 times of:
  All O(H,H) groups
2. Shared sites
{Tb1, Eu1}
3. Restrained distances
 O8X-C11X = O8-C11
 1.28 with sigma of 0.01
 O3W-H3WB = O3W-H3WA
 0.86 with sigma of 0.01
 H3WA-H3WB
 1.4 with sigma of 0.01
 O7-C11 \\sim O7X-C11X
 with sigma of 0.01
 O8X-C11X \\sim O8-C11
 with sigma of 0.01
4. Uiso/Uaniso restraints and constraints
Uanis(Tb1) = Uanis(Eu1)
Uiso(O8X) = Uiso(O8)
Uiso(O4W) = Uiso(O7X)
Uiso(O3W) = Uiso(O7)
5. Others
 Fixed Sof: Tb1(0.66667) Eu1(0.33333) O3W(0.5) O7X(0.5) O8X(0.5) C11X(0.5)
 C15X(0.5) H15X(0.5) O0AA(0.5) C12X(0.5) C13X(0.5) H13X(0.5) C14X(0.5)
 H14X(0.5) O4W(0.5) H4WA(0.5) H4WB(0.5) O7(0.5) H3WA(0.5) H3WB(0.5) O8(0.5)
 C11(0.5) C13(0.5) H13(0.5) C14(0.5) H14(0.5) C15(0.5) H15(0.5) O9(0.5) C12(0.5)
6.a Riding coordinates:
 O2W(H2WA,H2WB), O4W(H4WA,H4WB), O7(H3WA,H3WB)
6.b Rotating group:
 O1W(H1WA,H1WB)
6.c Aromatic/amide H refined with riding coordinates:
 C3(H3), C4(H4), C5(H5), C8(H8), C9(H9), C10(H10), C15X(H15X), C13X(H13X),
 C14X(H14X), C13(H13), C14(H14), C15(H15)
6.d Fitted pentagon refined as free rotating group:
 C15X(O0AA,C12X,C13X,C14X), C13(C14,C15,O9,C12)
;
_olex2_submission_special_instructions 'No special instructions were received'

loop_
_space_group_symop_id
_space_group_symop_operation_xyz
1 'x, y, z'
2 '-x, y, -z+1/2'
3 'x+1/2, y+1/2, z'
4 '-x+1/2, y+1/2, -z+1/2'
5 '-x, -y, -z'
6 'x, -y, z-1/2'
7 '-x+1/2, -y+1/2, -z'
8 'x+1/2, -y+1/2, z-1/2'

loop_
_atom_site_label
_atom_site_type_symbol
_atom_site_fract_x
_atom_site_fract_y
_atom_site_fract_z
_atom_site_U_iso_or_equiv
_atom_site_adp_type
_atom_site_occupancy
_atom_site_calc_flag
_atom_site_disorder_assembly
_atom_site_disorder_group
_atom_site_refinement_flags_posn
Tb1 Tb 0.243828(9) 0.744674(12) 0.251770(17) 0.02135(9) Uani 0.67 d . . .
Eu1 Eu 0.243828(9) 0.744674(12) 0.251770(17) 0.02135(9) Uani 0.33 d . . .
O1 O 0.30814(15) 0.8005(2) 0.1180(3) 0.0377(8) Uani 1 d A . .
O1W O 0.26104(15) 0.87823(19) 0.3622(3) 0.0358(8) Uani 1 d A . .
H1WA H 0.2400 0.9152 0.3155 0.054 Uiso 1 d . . GR
H1WB H 0.2988 0.8906 0.3718 0.054 Uiso 1 d . . GR
O2 O 0.31904(16) 0.8325(2) -0.0867(3) 0.0387(8) Uani 1 d . . .
O2W O 0.22164(14) 0.60611(18) 0.3580(3) 0.0292(7) Uani 1 d A . .
H2WA H 0.2257 0.6119 0.4423 0.044 Uiso 1 d . . R
H2WB H 0.2469 0.5690 0.3407 0.044 Uiso 1 d . . R
O3 O 0.39220(16) 0.9626(2) -0.0009(3) 0.0378(8) Uani 1 d A . .
O4 O 0.31422(14) 0.7316(2) 0.4451(3) 0.0342(8) Uani 1 d A . .
O5 O 0.34847(14) 0.75075(18) 0.6604(3) 0.0292(7) Uani 1 d . . .
O6 O 0.46499(14) 0.7650(2) 0.6185(3) 0.0331(8) Uani 1 d A . .
C1 C 0.32773(19) 0.8455(2) 0.0350(4) 0.0203(9) Uani 1 d . . .
C2 C 0.36576(19) 0.9166(3) 0.0867(4) 0.0222(9) Uani 1 d A . .
C3 C 0.3809(2) 0.9498(3) 0.2091(4) 0.0313(11) Uani 1 d . . .
H3 H 0.3693 0.9299 0.2862 0.038 Uiso 1 calc A . R
C4 C 0.4178(2) 1.0206(3) 0.1982(5) 0.0410(13) Uani 1 d A . .
H4 H 0.4350 1.0563 0.2660 0.049 Uiso 1 calc . . R
C5 C 0.4229(3) 1.0255(3) 0.0714(5) 0.0440(13) Uani 1 d . . .
H5 H 0.4448 1.0667 0.0362 0.053 Uiso 1 calc A . R
C6 C 0.35615(19) 0.7451(2) 0.5418(4) 0.0213(9) Uani 1 d . . .
C7 C 0.4186(2) 0.7546(3) 0.5130(4) 0.0246(10) Uani 1 d A . .
C8 C 0.4407(2) 0.7552(3) 0.4012(5) 0.0432(14) Uani 1 d . . .
H8 H 0.4183 0.7495 0.3160 0.052 Uiso 1 calc A . R
C9 C 0.5050(3) 0.7662(4) 0.4364(6) 0.0551(17) Uani 1 d A . .
H9 H 0.5330 0.7693 0.3787 0.066 Uiso 1 calc . . R
C10 C 0.5174(2) 0.7712(4) 0.5665(5) 0.0440(13) Uani 1 d . . .
H10 H 0.5564 0.7781 0.6161 0.053 Uiso 1 calc A . R
O3W O 0.3205(3) 0.6384(3) 0.2100(6) 0.0301(11) Uiso 0.50 d A 1 D
O7X O 0.1870(4) 0.8457(5) 0.1041(8) 0.0336(11) Uiso 0.50 d A 1 D
O8X O 0.2024(4) 0.9855(5) 0.2072(8) 0.0355(12) Uiso 0.50 d A 1 D
C11X C 0.1724(4) 0.9331(5) 0.1259(8) 0.029(2) Uani 0.50 d A 1 D
C15X C 0.0534(3) 0.9620(6) -0.1626(7) 0.052(3) Uani 0.50 d A 1 .
H15X H 0.0237 0.9422 -0.2311 0.063 Uiso 0.50 calc A 1 R
O0AA O 0.0873(4) 0.9135(4) -0.0592(9) 0.050(4) Uani 0.50 d A 1 G
C12X C 0.1277(3) 0.9675(4) 0.0242(6) 0.032(2) Uani 0.50 d A 1 G
C13X C 0.1188(4) 1.0494(4) -0.0277(8) 0.048(3) Uani 0.50 d A 1 G
H13X H 0.1394 1.0969 0.0078 0.057 Uiso 0.50 calc A 1 R
C14X C 0.0729(4) 1.0460(5) -0.1431(8) 0.045(4) Uani 0.50 d A 1 G
H14X H 0.0581 1.0909 -0.1966 0.055 Uiso 0.50 calc A 1 R
O4W O 0.1762(4) 0.8529(5) 0.1282(8) 0.0336(11) Uiso 0.50 d A 2 .
H4WA H 0.1835 0.8997 0.1462 0.050 Uiso 0.50 d A 2 R
H4WB H 0.1826 0.8570 0.0383 0.050 Uiso 0.50 d A 2 R
O7 O 0.3058(3) 0.6373(3) 0.1786(5) 0.0301(11) Uiso 0.50 d A 2 D
H3WA H 0.3380 0.6294 0.1420 0.045 Uiso 0.50 d A 1 DR
H3WB H 0.3134 0.5914 0.2349 0.045 Uiso 0.50 d A 1 DR
O8 O 0.3058(4) 0.5068(5) 0.2945(8) 0.0355(12) Uiso 0.50 d A 2 D
C11 C 0.3312(4) 0.5580(5) 0.2268(8) 0.028(2) Uani 0.50 d A 2 D
C13 C 0.4049(4) 0.4453(4) 0.1589(9) 0.052(5) Uani 0.50 d A 2 .
H13 H 0.3937 0.3970 0.1988 0.062 Uiso 0.50 calc A 2 R
C14 C 0.4501(4) 0.4515(4) 0.0771(9) 0.050(3) Uani 0.50 d A 2 G
H14 H 0.4738 0.4080 0.0539 0.060 Uiso 0.50 calc A 2 R
C15 C 0.4528(3) 0.5358(5) 0.0368(8) 0.049(3) Uani 0.50 d A 2 G
H15 H 0.4786 0.5572 -0.0173 0.058 Uiso 0.50 calc A 2 R
O9 O 0.4093(4) 0.5817(3) 0.0937(8) 0.034(3) Uani 0.50 d A 2 G
C12 C 0.3796(3) 0.5258(5) 0.1692(7) 0.029(2) Uani 0.50 d A 2 G

loop_
_atom_site_aniso_label
_atom_site_aniso_U_11
_atom_site_aniso_U_22
_atom_site_aniso_U_33
_atom_site_aniso_U_23
_atom_site_aniso_U_13
_atom_site_aniso_U_12
Tb1 0.02299(14) 0.02791(14) 0.01367(12) -0.00179(8) 0.00467(9) -0.00526(9)
Eu1 0.02299(14) 0.02791(14) 0.01367(12) -0.00179(8) 0.00467(9) -0.00526(9)
O1 0.049(2) 0.038(2) 0.0306(17) -0.0026(15) 0.0194(15) -0.0174(17)
O1W 0.045(2) 0.0279(17) 0.0360(18) -0.0038(14) 0.0107(15) -0.0014(15)
O2 0.054(2) 0.041(2) 0.0185(15) -0.0029(14) -0.0007(14) -0.0198(17)
O2W 0.0361(19) 0.0243(16) 0.0280(16) -0.0029(12) 0.0080(14) -0.0012(14)
O3 0.055(2) 0.0332(19) 0.0257(16) -0.0002(14) 0.0077(15) -0.0217(17)
O4 0.0223(17) 0.046(2) 0.0306(17) 0.0003(14) -0.0067(14) 0.0006(15)
O5 0.0267(18) 0.0355(18) 0.0273(17) -0.0021(13) 0.0096(13) 0.0011(13)
O6 0.0186(16) 0.053(2) 0.0269(16) -0.0044(14) 0.0014(13) -0.0029(15)
C1 0.021(2) 0.020(2) 0.020(2) -0.0025(16) 0.0036(17) -0.0017(17)
C2 0.028(2) 0.022(2) 0.017(2) 0.0011(16) 0.0066(17) -0.0005(19)
C3 0.034(3) 0.037(3) 0.023(2) -0.0031(19) 0.0057(19) -0.007(2)
C4 0.043(3) 0.040(3) 0.037(3) -0.017(2) 0.001(2) -0.014(3)
C5 0.050(4) 0.034(3) 0.048(3) -0.003(2) 0.009(3) -0.022(3)
C6 0.019(2) 0.019(2) 0.026(2) 0.0043(17) 0.0030(18) 0.0036(17)
C7 0.020(2) 0.031(2) 0.021(2) -0.0018(17) -0.0002(17) 0.0021(19)
C8 0.033(3) 0.072(4) 0.025(2) -0.005(2) 0.009(2) -0.006(3)
C9 0.033(3) 0.097(5) 0.042(3) -0.006(3) 0.023(3) -0.010(3)
C10 0.023(3) 0.064(4) 0.046(3) -0.009(3) 0.009(2) -0.011(3)
C11X 0.031(5) 0.035(5) 0.022(4) 0.003(4) 0.006(4) 0.002(4)
C15X 0.032(6) 0.077(9) 0.045(7) -0.007(6) 0.000(5) 0.009(6)
O0AA 0.044(7) 0.062(8) 0.044(6) -0.010(4) 0.012(5) 0.002(6)
C12X 0.028(5) 0.034(5) 0.037(5) -0.008(4) 0.012(4) -0.001(4)
C13X 0.038(6) 0.043(6) 0.058(7) 0.024(5) -0.002(5) 0.002(5)
C14X 0.046(10) 0.037(8) 0.049(8) 0.017(6) -0.004(7) 0.006(6)
C11 0.028(5) 0.030(5) 0.026(4) -0.005(4) 0.004(4) 0.002(4)
C13 0.038(8) 0.042(8) 0.077(10) -0.025(7) 0.016(7) -0.001(6)
C14 0.041(7) 0.056(8) 0.055(8) -0.007(6) 0.016(6) 0.009(6)
C15 0.033(6) 0.075(9) 0.043(6) 0.001(6) 0.020(5) 0.007(6)
O9 0.033(6) 0.034(5) 0.040(5) 0.009(4) 0.020(4) 0.007(4)
C12 0.033(5) 0.020(4) 0.031(5) 0.003(4) 0.000(4) 0.008(4)

loop_
_atom_type_symbol
_atom_type_description
_atom_type_scat_dispersion_real
_atom_type_scat_dispersion_imag
_atom_type_scat_source
C C 0.0033 0.0016 'International Tables Vol C Tables 4.2.6.8 and 6.1.1.4'
H H 0.0000 0.0000 'International Tables Vol C Tables 4.2.6.8 and 6.1.1.4'
Eu Eu -0.1578 3.6682 'International Tables Vol C Tables 4.2.6.8 and 6.1.1.4'
O O 0.0106 0.0060 'International Tables Vol C Tables 4.2.6.8 and 6.1.1.4'
Tb Tb -0.1723 4.1537 'International Tables Vol C Tables 4.2.6.8 and 6.1.1.4'

loop_
_geom_angle_atom_site_label_1
_geom_angle_atom_site_label_2
_geom_angle_atom_site_label_3
_geom_angle
_geom_angle_site_symmetry_1
_geom_angle_site_symmetry_3
O1 Tb1 O1W 82.62(11) . .
O1 Tb1 O2 97.29(11) . 7_565
O1 Tb1 O2W 140.26(11) . .
O1 Tb1 O5 150.39(12) . 7_566
O1 Tb1 O3W 69.87(15) . .
O1 Tb1 O7X 71.2(2) . .
O1 Tb1 O4W 78.9(2) . .
O1 Tb1 O7 69.48(15) . .
O1W Tb1 O2W 126.60(10) . .
O1W Tb1 O3W 128.92(17) . .
O1W Tb1 O4W 69.6(2) . .
O2 Tb1 O1W 145.92(12) 7_565 .
O2 Tb1 O2W 73.37(10) 7_565 .
O2 Tb1 O5 81.22(11) 7_565 7_566
O2 Tb1 O3W 81.49(17) 7_565 .
O2 Tb1 O7X 74.0(2) 7_565 .
O2 Tb1 O4W 77.0(2) 7_565 .
O2 Tb1 O7 72.34(18) 7_565 .
O4 Tb1 O1 98.57(12) . .
O4 Tb1 O1W 69.67(11) . .
O4 Tb1 O2 142.88(11) . 7_565
O4 Tb1 O2W 72.98(11) . .
O4 Tb1 O5 100.11(11) . 7_566
O4 Tb1 O3W 72.93(16) . .
O4 Tb1 O7X 143.0(2) . .
O4 Tb1 O4W 139.1(2) . .
O4 Tb1 O7 82.22(17) . .
O5 Tb1 O1W 82.60(10) 7_566 .
O5 Tb1 O2W 67.90(10) 7_566 .
O5 Tb1 O3W 138.01(14) 7_566 .
O5 Tb1 O7X 80.0(2) 7_566 .
O5 Tb1 O4W 71.92(19) 7_566 .
O5 Tb1 O7 135.83(15) 7_566 .
O3W Tb1 O2W 70.56(14) . .
O7X Tb1 O1W 73.8(2) . .
O7X Tb1 O2W 137.0(2) . .
O7X Tb1 O3W 130.3(2) . .
O7X Tb1 O4W 8.9(3) . .
O4W Tb1 O2W 132.7(2) . .
O4W Tb1 O3W 139.1(2) . .
O7 Tb1 O1W 136.73(17) . .
O7 Tb1 O2W 70.90(14) . .
O7 Tb1 O3W 9.5(2) . .
O7 Tb1 O7X 123.4(2) . .
O7 Tb1 O4W 131.9(2) . .
C1 O1 Tb1 161.2(3) . .
Tb1 O1W H1WA 109.3 . .
Tb1 O1W H1WB 109.4 . .
H1WA O1W H1WB 109.4 . .
Eu1 O2 Tb1 0.000(9) 7_565 7_565
C1 O2 Tb1 141.1(3) . 7_565
C1 O2 Eu1 141.1(3) . 7_565
Tb1 O2W H2WA 109.9 . .
Tb1 O2W H2WB 109.5 . .
H2WA O2W H2WB 109.1 . .
C5 O3 C2 105.9(3) . .
C6 O4 Tb1 163.7(3) . .
Eu1 O5 Tb1 0.000(4) 7_566 7_566
C6 O5 Tb1 129.7(3) . 7_566
C6 O5 Eu1 129.7(3) . 7_566
C10 O6 C7 105.9(4) . .
O1 C1 C2 116.9(3) . .
O2 C1 O1 124.9(4) . .
O2 C1 C2 118.2(4) . .
O3 C2 C1 118.0(3) . .
C3 C2 O3 109.2(4) . .
C3 C2 C1 132.8(4) . .
C2 C3 H3 126.4 . .
C2 C3 C4 107.3(4) . .
C4 C3 H3 126.4 . .
C3 C4 H4 127.0 . .
C5 C4 C3 105.9(4) . .
C5 C4 H4 127.0 . .
O3 C5 H5 124.2 . .
C4 C5 O3 111.6(4) . .
C4 C5 H5 124.2 . .
O4 C6 O5 124.6(4) . .
O4 C6 C7 116.9(4) . .
O5 C6 C7 118.5(4) . .
O6 C7 C6 117.2(4) . .
C8 C7 O6 110.1(4) . .
C8 C7 C6 132.7(4) . .
C7 C8 H8 126.6 . .
C7 C8 C9 106.9(4) . .
C9 C8 H8 126.6 . .
C8 C9 H9 126.7 . .
C10 C9 C8 106.5(5) . .
C10 C9 H9 126.7 . .
O6 C10 H10 124.7 . .
C9 C10 O6 110.6(5) . .
C9 C10 H10 124.7 . .
Tb1 O3W H3WA 131.8 . .
Tb1 O3W H3WB 113.5 . .
H3WA O3W H3WB 103.5 . .
Tb1 O7X H4WA 113.1 . .
Tb1 O7X H4WB 139.3 . .
C11X O7X Tb1 130.7(6) . .
C11X O7X H4WA 17.6 . .
C11X O7X H4WB 84.2 . .
H4WA O7X H4WB 100.9 . .
O7X C11X H4WA 29.0 . .
O7X C11X H4WB 26.1 . .
O8X C11X O7X 128.6(8) . .
O8X C11X C12X 115.9(7) . .
O8X C11X H4WA 103.0 . .
O8X C11X H4WB 141.1 . .
C12X C11X O7X 113.9(6) . .
C12X C11X H4WA 141.2 . .
C12X C11X H4WB 92.0 . .
H4WA C11X H4WB 54.3 . .
O0AA C15X H15X 126.0 . .
C14X C15X H15X 126.0 . .
C14X C15X O0AA 108.0 . .
C12X O0AA C15X 108.0 . .
C11X C12X O0AA 119.3(6) . .
C11X C12X C13X 132.0(6) . .
C13X C12X O0AA 108.0 . .
C12X C13X H13X 126.0 . .
C12X C13X C14X 108.0 . .
C14X C13X H13X 126.0 . .
C15X C14X C13X 108.0 . .
C15X C14X H14X 126.0 . .
C13X C14X H14X 126.0 . .
Tb1 O4W H4WA 118.0 . .
Tb1 O4W H4WB 111.1 . .
H4WA O4W H4WB 95.9 . .
Tb1 O7 H3WA 142.6 . .
Tb1 O7 H3WB 115.0 . .
H3WA O7 H3WB 94.6 . .
C11 O7 Tb1 137.3(4) . .
C11 O7 H3WA 73.7 . .
C11 O7 H3WB 22.3 . .
O7 C11 H3WA 34.9 . .
O7 C11 H3WB 31.4 . .
H3WA C11 H3WB 65.0 . .
O8 C11 O7 125.1(7) . .
O8 C11 H3WA 159.2 . .
O8 C11 H3WB 97.0 . .
O8 C11 C12 115.7(8) . .
C12 C11 O7 117.4(6) . .
C12 C11 H3WA 82.7 . .
C12 C11 H3WB 147.3 . .
C14 C13 H13 126.0 . .
C14 C13 C12 108.0 . .
C12 C13 H13 126.0 . .
C13 C14 H14 126.0 . .
C13 C14 C15 108.0 . .
C15 C14 H14 126.0 . .
C14 C15 H15 126.0 . .
O9 C15 C14 108.0 . .
O9 C15 H15 126.0 . .
C15 O9 C12 108.0 . .
C11 C12 C13 134.7(6) . .
C11 C12 O9 117.1(6) . .
C13 C12 O9 108.0 . .

loop_
_geom_bond_atom_site_label_1
_geom_bond_atom_site_label_2
_geom_bond_distance
_geom_bond_site_symmetry_2
Tb1 O1 2.326(3) .
Tb1 O1W 2.424(3) .
Tb1 O2 2.347(3) 7_565
Tb1 O2W 2.564(3) .
Tb1 O4 2.306(3) .
Tb1 O5 2.378(3) 7_566
Tb1 O3W 2.500(6) .
Tb1 O7X 2.417(8) .
Tb1 O4W 2.491(8) .
Tb1 O7 2.406(6) .
O1 C1 1.250(5) .
O1W H1WA 0.8498 .
O1W H1WB 0.8503 .
O2 Tb1 2.348(3) 7_565
O2 Eu1 2.348(3) 7_565
O2 C1 1.246(5) .
O2W H2WA 0.8577 .
O2W H2WB 0.8576 .
O3 C2 1.372(5) .
O3 C5 1.362(6) .
O4 C6 1.253(5) .
O5 Tb1 2.378(3) 7_566
O5 Eu1 2.378(3) 7_566
O5 C6 1.260(5) .
O6 C7 1.365(5) .
O6 C10 1.365(6) .
C1 C2 1.462(6) .
C2 C3 1.350(6) .
C3 H3 0.9300 .
C3 C4 1.417(7) .
C4 H4 0.9300 .
C4 C5 1.326(7) .
C5 H5 0.9300 .
C6 C7 1.474(6) .
C7 C8 1.322(7) .
C8 H8 0.9300 .
C8 C9 1.421(8) .
C9 H9 0.9300 .
C9 C10 1.315(8) .
C10 H10 0.9300 .
O3W H3WA 0.8667 .
O3W H3WB 0.8218 .
O7X C11X 1.467(9) .
O7X H4WA 0.9779 .
O7X H4WB 0.6894 .
O8X C11X 1.285(7) .
C11X C12X 1.418(10) .
C11X H4WA 0.6109 .
C11X H4WB 1.5566 .
C15X H15X 0.9300 .
C15X O0AA 1.4200 .
C15X C14X 1.4200 .
O0AA C12X 1.4200 .
C12X C13X 1.4200 .
C13X H13X 0.9300 .
C13X C14X 1.4200 .
C14X H14X 0.9300 .
O4W H4WA 0.7831 .
O4W H4WB 0.9590 .
O7 H3WA 0.8721 .
O7 H3WB 0.9329 .
O7 C11 1.444(8) .
O8 C11 1.269(7) .
C11 H3WA 1.4622 .
C11 H3WB 0.6807 .
C11 C12 1.412(10) .
C13 H13 0.9300 .
C13 C14 1.4200 .
C13 C12 1.4200 .
C14 H14 0.9300 .
C14 C15 1.4200 .
C15 H15 0.9300 .
C15 O9 1.4200 .
O9 C12 1.4200 .

loop_
_geom_torsion_atom_site_label_1
_geom_torsion_atom_site_label_2
_geom_torsion_atom_site_label_3
_geom_torsion_atom_site_label_4
_geom_torsion
_geom_torsion_site_symmetry_1
Tb1 O1 C1 O2 -85.8(10) .
Tb1 O1 C1 C2 96.8(9) .
Tb1 O2 C1 O1 16.6(8) 7_565
Tb1 O2 C1 C2 -166.0(3) 7_565
Tb1 O4 C6 O5 113.1(10) .
Tb1 O4 C6 C7 -67.1(12) .
Tb1 O5 C6 O4 -8.2(6) 7_566
Tb1 O5 C6 C7 172.1(3) 7_566
Tb1 O7X C11X O8X 27.4(14) .
Tb1 O7X C11X C12X -167.9(6) .
Tb1 O7 C11 O8 33.7(13) .
Tb1 O7 C11 C12 -162.3(6) .
Eu1 O2 C1 O1 16.6(8) 7_565
Eu1 O2 C1 C2 -166.0(3) 7_565
Eu1 O5 C6 O4 -8.2(6) 7_566
Eu1 O5 C6 C7 172.1(3) 7_566
O1 Tb1 O4 C6 46.8(11) .
O1 Tb1 O7X C11X -98.3(8) .
O1 Tb1 O7 C11 151.4(8) .
O1 C1 C2 O3 174.5(4) .
O1 C1 C2 C3 -6.7(7) .
O1W Tb1 O1 C1 -68.6(9) .
O1W Tb1 O4 C6 -32.0(11) .
O1W Tb1 O7X C11X -10.8(7) .
O1W Tb1 O7 C11 98.1(7) .
O2 Tb1 O1 C1 77.1(9) 7_565
O2 Tb1 O4 C6 161.1(10) 7_565
O2 Tb1 O7X C11X 158.0(8) 7_565
O2 Tb1 O7 C11 -103.4(7) 7_565
O2 C1 C2 O3 -3.1(6) .
O2 C1 C2 C3 175.8(5) .
O2W Tb1 O1 C1 149.8(8) .
O2W Tb1 O4 C6 -173.1(11) .
O2W Tb1 O7X C11X 115.9(7) .
O2W Tb1 O7 C11 -25.4(7) .
O3 C2 C3 C4 0.8(5) .
O4 Tb1 O1 C1 -136.6(9) .
O4 Tb1 O7X C11X -19.3(9) .
O4 Tb1 O7 C11 49.2(7) .
O4 C6 C7 O6 -176.6(4) .
O4 C6 C7 C8 3.3(7) .
O5 Tb1 O1 C1 -8.0(10) 7_566
O5 Tb1 O4 C6 -110.1(11) 7_566
O5 Tb1 O7X C11X 74.3(7) 7_566
O5 Tb1 O7 C11 -47.3(8) 7_566
O5 C6 C7 O6 3.1(6) .
O5 C6 C7 C8 -176.9(5) .
O6 C7 C8 C9 0.3(6) .
C1 C2 C3 C4 -178.1(5) .
C2 O3 C5 C4 0.8(6) .
C2 C3 C4 C5 -0.3(6) .
C3 C4 C5 O3 -0.3(7) .
C5 O3 C2 C1 178.1(4) .
C5 O3 C2 C3 -1.0(5) .
C6 C7 C8 C9 -179.7(5) .
C7 O6 C10 C9 0.8(6) .
C7 C8 C9 C10 0.2(7) .
C8 C9 C10 O6 -0.6(7) .
C10 O6 C7 C6 179.3(4) .
C10 O6 C7 C8 -0.6(5) .
O3W Tb1 O1 C1 155.2(9) .
O3W Tb1 O4 C6 112.6(11) .
O3W Tb1 O7X C11X -138.4(7) .
O3W Tb1 O7 C11 60.8(11) .
O7X Tb1 O1 C1 6.7(9) .
O7X Tb1 O4 C6 -23.3(12) .
O7X Tb1 O7 C11 -159.7(7) .
O7X C11X C12X O0AA 21.3(10) .
O7X C11X C12X C13X -148.5(7) .
O8X C11X C12X O0AA -172.0(7) .
O8X C11X C12X C13X 18.2(13) .
C11X C12X C13X C14X 170.6(10) .
C15X O0AA C12X C11X -172.0(8) .
C15X O0AA C12X C13X 0.0 .
O0AA C15X C14X C13X 0.0 .
O0AA C12X C13X C14X 0.0 .
C12X C13X C14X C15X 0.0 .
C14X C15X O0AA C12X 0.0 .
O4W Tb1 O1 C1 2.0(9) .
O4W Tb1 O4 C6 -36.1(12) .
O4W Tb1 O7X C11X 50(2) .
O4W Tb1 O7 C11 -156.3(7) .
O7 Tb1 O1 C1 145.1(9) .
O7 Tb1 O4 C6 114.6(11) .
O7 Tb1 O7X C11X -146.5(7) .
O7 C11 C12 C13 -159.0(7) .
O7 C11 C12 O9 15.0(10) .
O8 C11 C12 C13 6.4(13) .
O8 C11 C12 O9 -179.5(7) .
C13 C14 C15 O9 0.0 .
C14 C13 C12 C11 174.4(10) .
C14 C13 C12 O9 0.0 .
C14 C15 O9 C12 0.0 .
C15 O9 C12 C11 -175.6(8) .
C15 O9 C12 C13 0.0 .
C12 C13 C14 C15 0.0 .
